data_4300488
_journal_name_full 'Inorganic Chemistry'
_journal_paper_doi 10.1021/ic051433b
_journal_year 2006
_chemical_formula_moiety 'C42 H60 Co2 N8'
_chemical_formula_sum 'C42 H60 Co2 N8'
_chemical_formula_weight 794.84
_space_group_IT_number 61
_symmetry_cell_setting orthorhombic
_symmetry_space_group_name_Hall '-P 2ac 2ab'
_symmetry_space_group_name_H-M 'P b c a'
_cell_angle_alpha 90.00
_cell_angle_beta 90.00
_cell_angle_gamma 90.00
_cell_formula_units_Z 8
_cell_length_a 17.999(2)
_cell_length_b 20.750(2)
_cell_length_c 21.876(2)
_cell_measurement_temperature 150(2)
_cell_volume 8170(2)
_diffrn_ambient_temperature 150(2)
_exptl_crystal_density_diffrn 1.292
_cod_depositor_comments
;
The following automatic conversions were performed:
'_symmetry_cell_setting' value 'Orthorhombic' changed to 'orthorhombic'
according to '/home/saulius/struct/CIF-dictionaries/cif_core.dic'
dictionary named 'cif_core.dic' version 2.4.1 from 2010-06-29.

Automatic conversion script
Id: cif_fix_enum 1527 2010-12-29 10:47:43Z saulius 
;
_cod_database_code 4300488

loop_
_symmetry_equiv_pos_as_xyz
'x, y, z'
'-x+1/2, -y, z+1/2'
'-x, y+1/2, -z+1/2'
'x+1/2, -y+1/2, -z'
'-x, -y, -z'
'x-1/2, y, -z-1/2'
'x, -y-1/2, z-1/2'
'-x-1/2, y-1/2, z'

loop_
_atom_site_label
_atom_site_type_symbol
_atom_site_fract_x
_atom_site_fract_y
_atom_site_fract_z
_atom_site_U_iso_or_equiv
_atom_site_adp_type
_atom_site_occupancy
_atom_site_symmetry_multiplicity
_atom_site_calc_flag
_atom_site_refinement_flags
_atom_site_disorder_assembly
_atom_site_disorder_group
Co1 Co 0.31184(2) 0.23577(2) 0.441423(19) 0.01765(12) Uani 1 1 d . . .
Co2 Co 0.30800(2) 0.06359(2) 0.287239(19) 0.01755(12) Uani 1 1 d . . .
N1 N 0.37223(14) 0.30774(12) 0.48175(12) 0.0186(5) Uani 1 1 d . . .
N2 N 0.38150(14) 0.17736(12) 0.48512(11) 0.0177(5) Uani 1 1 d . . .
N3 N 0.27230(14) 0.06488(12) 0.37344(11) 0.0174(5) Uani 1 1 d . . .
N4 N 0.19694(14) 0.05949(12) 0.26518(12) 0.0193(5) Uani 1 1 d . . .
N5 N 0.20125(14) 0.24117(12) 0.46425(12) 0.0189(6) Uani 1 1 d . . .
N6 N 0.27620(14) 0.23464(12) 0.35580(12) 0.0183(5) Uani 1 1 d . . .
N7 N 0.38199(14) 0.12026(12) 0.24511(12) 0.0179(5) Uani 1 1 d . . .
N8 N 0.36771(14) -0.01018(12) 0.24717(12) 0.0205(6) Uani 1 1 d . . .
C1 C 0.3395(2) 0.41012(17) 0.53335(17) 0.0347(9) Uani 1 1 d . . .
H1A H 0.2905 0.3926 0.5435 0.052 Uiso 1 1 calc R . .
H1B H 0.3356 0.4568 0.5275 0.052 Uiso 1 1 calc R . .
H1C H 0.3742 0.4010 0.5668 0.052 Uiso 1 1 calc R . .
C2 C 0.4444(2) 0.40597(17) 0.4575(2) 0.0398(10) Uani 1 1 d . . .
H2A H 0.4795 0.3977 0.4908 0.060 Uiso 1 1 calc R . .
H2B H 0.4404 0.4525 0.4506 0.060 Uiso 1 1 calc R . .
H2C H 0.4621 0.3850 0.4201 0.060 Uiso 1 1 calc R . .
C3 C 0.3131(2) 0.39198(16) 0.42318(17) 0.0294(8) Uani 1 1 d . . .
H3A H 0.2642 0.3749 0.4343 0.044 Uiso 1 1 calc R . .
H3B H 0.3304 0.3710 0.3857 0.044 Uiso 1 1 calc R . .
H3C H 0.3093 0.4385 0.4164 0.044 Uiso 1 1 calc R . .
C4 C 0.36780(18) 0.37886(15) 0.47455(16) 0.0231(7) Uani 1 1 d . . .
C5 C 0.41336(17) 0.28212(15) 0.52398(15) 0.0210(7) Uani 1 1 d . . .
H5A H 0.4399 0.3088 0.5518 0.025 Uiso 1 1 calc R . .
C6 C 0.41850(17) 0.21377(15) 0.52841(14) 0.0183(6) Uani 1 1 d . . .
C7 C 0.45612(18) 0.17340(16) 0.56855(15) 0.0236(7) Uani 1 1 d . . .
H7A H 0.4856 0.1861 0.6025 0.028 Uiso 1 1 calc R . .
C8 C 0.44197(18) 0.11046(15) 0.54915(14) 0.0211(7) Uani 1 1 d . . .
H8A H 0.4600 0.0721 0.5676 0.025 Uiso 1 1 calc R . .
C9 C 0.39634(16) 0.11449(14) 0.49759(14) 0.0176(6) Uani 1 1 d . . .
C10 C 0.37254(17) 0.06071(15) 0.45491(14) 0.0186(6) Uani 1 1 d . . .
C11 C 0.42748(18) 0.05907(16) 0.40067(15) 0.0230(7) Uani 1 1 d . . .
H11A H 0.4256 0.1003 0.3788 0.034 Uiso 1 1 calc R . .
H11B H 0.4137 0.0241 0.3728 0.034 Uiso 1 1 calc R . .
H11C H 0.4779 0.0518 0.4160 0.034 Uiso 1 1 calc R . .
C12 C 0.37712(19) -0.00448(15) 0.48801(16) 0.0248(7) Uani 1 1 d . . .
H12A H 0.3429 -0.0045 0.5228 0.037 Uiso 1 1 calc R . .
H12B H 0.4280 -0.0114 0.5026 0.037 Uiso 1 1 calc R . .
H12C H 0.3635 -0.0391 0.4597 0.037 Uiso 1 1 calc R . .
C13 C 0.29328(17) 0.06938(14) 0.43306(14) 0.0182(6) Uani 1 1 d . . .
C14 C 0.23037(17) 0.07535(15) 0.47059(14) 0.0203(7) Uani 1 1 d . . .
H14A H 0.2299 0.0797 0.5138 0.024 Uiso 1 1 calc R . .
C15 C 0.16817(18) 0.07361(15) 0.43177(15) 0.0216(7) Uani 1 1 d . . .
H15A H 0.1175 0.0763 0.4436 0.026 Uiso 1 1 calc R . .
C16 C 0.19529(16) 0.06718(14) 0.37294(14) 0.0177(6) Uani 1 1 d . . .
C17 C 0.15912(18) 0.06321(15) 0.31542(14) 0.0203(7) Uani 1 1 d . . .
H17A H 0.1064 0.0633 0.3137 0.024 Uiso 1 1 calc R . .
C18 C 0.15862(19) 0.05261(16) 0.20509(15) 0.0245(7) Uani 1 1 d . . .
C19 C 0.0995(2) 0.10489(18) 0.19585(17) 0.0316(8) Uani 1 1 d . . .
H19A H 0.1229 0.1475 0.1979 0.047 Uiso 1 1 calc R . .
H19B H 0.0617 0.1013 0.2280 0.047 Uiso 1 1 calc R . .
H19C H 0.0760 0.0993 0.1558 0.047 Uiso 1 1 calc R . .
C20 C 0.2179(2) 0.05961(19) 0.15593(16) 0.0326(8) Uani 1 1 d . . .
H20A H 0.2559 0.0263 0.1615 0.049 Uiso 1 1 calc R . .
H20B H 0.2410 0.1023 0.1591 0.049 Uiso 1 1 calc R . .
H20C H 0.1951 0.0548 0.1155 0.049 Uiso 1 1 calc R . .
C21 C 0.1227(2) -0.01371(18) 0.20201(18) 0.0391(10) Uani 1 1 d . . .
H21A H 0.1607 -0.0469 0.2076 0.059 Uiso 1 1 calc R . .
H21B H 0.0989 -0.0194 0.1621 0.059 Uiso 1 1 calc R . .
H21C H 0.0852 -0.0175 0.2343 0.059 Uiso 1 1 calc R . .
C22 C 0.1315(2) 0.31801(17) 0.52790(17) 0.0332(8) Uani 1 1 d . . .
H22A H 0.1710 0.3498 0.5218 0.050 Uiso 1 1 calc R . .
H22B H 0.1086 0.3246 0.5681 0.050 Uiso 1 1 calc R . .
H22C H 0.0937 0.3231 0.4960 0.050 Uiso 1 1 calc R . .
C23 C 0.2239(2) 0.24103(19) 0.57370(16) 0.0300(8) Uani 1 1 d . . .
H23A H 0.2444 0.1974 0.5709 0.045 Uiso 1 1 calc R . .
H23B H 0.2017 0.2474 0.6142 0.045 Uiso 1 1 calc R . .
H23C H 0.2637 0.2725 0.5675 0.045 Uiso 1 1 calc R . .
C24 C 0.10272(19) 0.20038(17) 0.53468(16) 0.0285(8) Uani 1 1 d . . .
H24A H 0.1237 0.1569 0.5325 0.043 Uiso 1 1 calc R . .
H24B H 0.0646 0.2054 0.5030 0.043 Uiso 1 1 calc R . .
H24C H 0.0803 0.2071 0.5750 0.043 Uiso 1 1 calc R . .
C25 C 0.16437(18) 0.25004(16) 0.52455(15) 0.0227(7) Uani 1 1 d . . .
C26 C 0.16308(17) 0.23685(14) 0.41457(14) 0.0192(6) Uani 1 1 d . . .
H26A H 0.1103 0.2371 0.4165 0.023 Uiso 1 1 calc R . .
C27 C 0.19921(16) 0.23168(14) 0.35663(15) 0.0185(6) Uani 1 1 d . . .
C28 C 0.17154(18) 0.22347(15) 0.29784(15) 0.0217(7) Uani 1 1 d . . .
H28A H 0.1209 0.2199 0.2861 0.026 Uiso 1 1 calc R . .
C29 C 0.23382(18) 0.22147(15) 0.25933(15) 0.0220(7) Uani 1 1 d . . .
H29A H 0.2334 0.2163 0.2162 0.026 Uiso 1 1 calc R . .
C30 C 0.29641(17) 0.22850(14) 0.29635(14) 0.0180(6) Uani 1 1 d . . .
C31 C 0.37623(18) 0.23773(15) 0.27415(14) 0.0204(7) Uani 1 1 d . . .
C32 C 0.43078(18) 0.24365(17) 0.32785(16) 0.0263(7) Uani 1 1 d . . .
H32A H 0.4299 0.2038 0.3519 0.039 Uiso 1 1 calc R . .
H32B H 0.4162 0.2800 0.3538 0.039 Uiso 1 1 calc R . .
H32C H 0.4811 0.2509 0.3121 0.039 Uiso 1 1 calc R . .
C33 C 0.3786(2) 0.30085(16) 0.23696(17) 0.0309(8) Uani 1 1 d . . .
H33A H 0.3440 0.2978 0.2025 0.046 Uiso 1 1 calc R . .
H33B H 0.4291 0.3078 0.2215 0.046 Uiso 1 1 calc R . .
H33C H 0.3643 0.3370 0.2633 0.046 Uiso 1 1 calc R . .
C34 C 0.40146(16) 0.18201(15) 0.23425(14) 0.0182(6) Uani 1 1 d . . .
C35 C 0.45372(18) 0.18457(16) 0.18665(15) 0.0241(7) Uani 1 1 d . . .
H35A H 0.4760 0.2223 0.1703 0.029 Uiso 1 1 calc R . .
C36 C 0.46679(17) 0.12138(16) 0.16791(15) 0.0228(7) Uani 1 1 d . . .
H36A H 0.4994 0.1077 0.1363 0.027 Uiso 1 1 calc R . .
C37 C 0.42244(17) 0.08232(15) 0.20484(14) 0.0193(6) Uani 1 1 d . . .
C38 C 0.41439(17) 0.01445(15) 0.20858(14) 0.0214(7) Uani 1 1 d . . .
H38A H 0.4431 -0.0128 0.1829 0.026 Uiso 1 1 calc R . .
C39 C 0.36056(19) -0.08153(15) 0.25398(17) 0.0257(7) Uani 1 1 d . . .
C40 C 0.4341(2) -0.10954(19) 0.2757(2) 0.0523(12) Uani 1 1 d . . .
H40A H 0.4475 -0.0904 0.3151 0.078 Uiso 1 1 calc R . .
H40B H 0.4729 -0.1000 0.2456 0.078 Uiso 1 1 calc R . .
H40C H 0.4292 -0.1563 0.2803 0.078 Uiso 1 1 calc R . .
C41 C 0.3004(2) -0.09352(18) 0.30103(19) 0.0386(10) Uani 1 1 d . . .
H41A H 0.3150 -0.0741 0.3401 0.058 Uiso 1 1 calc R . .
H41B H 0.2936 -0.1400 0.3064 0.058 Uiso 1 1 calc R . .
H41C H 0.2538 -0.0741 0.2871 0.058 Uiso 1 1 calc R . .
C42 C 0.3379(3) -0.1117(2) 0.1927(2) 0.0513(12) Uani 1 1 d . . .
H42A H 0.2904 -0.0934 0.1795 0.077 Uiso 1 1 calc R . .
H42B H 0.3329 -0.1584 0.1976 0.077 Uiso 1 1 calc R . .
H42C H 0.3761 -0.1024 0.1620 0.077 Uiso 1 1 calc R . .

loop_
_atom_site_aniso_label
_atom_site_aniso_U_11
_atom_site_aniso_U_22
_atom_site_aniso_U_33
_atom_site_aniso_U_23
_atom_site_aniso_U_13
_atom_site_aniso_U_12
Co1 0.0116(2) 0.0192(2) 0.0221(2) -0.00018(16) -0.00343(17) 0.00078(16)
Co2 0.0116(2) 0.0201(2) 0.0209(2) -0.00082(16) 0.00187(17) -0.00230(16)
N1 0.0150(13) 0.0164(13) 0.0245(14) -0.0012(11) -0.0010(11) 0.0019(10)
N2 0.0124(13) 0.0189(13) 0.0218(13) -0.0015(10) -0.0025(10) 0.0001(10)
N3 0.0120(13) 0.0178(13) 0.0223(14) 0.0018(10) -0.0001(10) -0.0017(10)
N4 0.0155(13) 0.0206(13) 0.0217(14) 0.0008(11) -0.0016(11) -0.0029(10)
N5 0.0146(13) 0.0202(13) 0.0218(14) -0.0001(11) -0.0005(10) -0.0014(10)
N6 0.0132(13) 0.0178(13) 0.0238(14) 0.0019(11) -0.0027(11) -0.0009(10)
N7 0.0129(13) 0.0200(13) 0.0208(13) 0.0010(10) 0.0022(10) -0.0012(10)
N8 0.0167(13) 0.0190(13) 0.0257(14) -0.0021(11) 0.0016(11) -0.0014(11)
C1 0.040(2) 0.0261(18) 0.038(2) -0.0046(16) -0.0070(18) 0.0104(16)
C2 0.026(2) 0.0221(18) 0.071(3) 0.0074(19) 0.0000(19) -0.0006(15)
C3 0.033(2) 0.0211(16) 0.0337(19) 0.0002(14) -0.0093(16) 0.0029(15)
C4 0.0172(17) 0.0170(16) 0.0350(19) -0.0001(13) -0.0033(14) 0.0000(12)
C5 0.0153(16) 0.0218(16) 0.0257(17) -0.0024(13) -0.0020(13) -0.0012(12)
C6 0.0113(15) 0.0214(15) 0.0224(16) -0.0008(12) -0.0022(12) 0.0005(12)
C7 0.0185(17) 0.0266(17) 0.0257(17) -0.0029(14) -0.0058(14) 0.0009(13)
C8 0.0198(17) 0.0194(15) 0.0242(16) 0.0017(13) -0.0028(13) 0.0028(13)
C9 0.0128(15) 0.0182(15) 0.0219(16) 0.0013(12) 0.0021(12) -0.0007(11)
C10 0.0133(15) 0.0199(15) 0.0225(16) -0.0006(12) -0.0005(12) -0.0002(12)
C11 0.0145(16) 0.0264(17) 0.0281(17) -0.0011(14) 0.0010(13) 0.0006(13)
C12 0.0219(18) 0.0203(16) 0.0320(18) 0.0018(14) -0.0035(14) -0.0005(13)
C13 0.0159(16) 0.0156(15) 0.0231(16) 0.0014(12) 0.0020(12) 0.0008(11)
C14 0.0171(16) 0.0235(16) 0.0203(16) -0.0008(13) 0.0007(13) -0.0017(12)
C15 0.0114(15) 0.0228(16) 0.0306(18) -0.0022(13) 0.0030(13) -0.0012(12)
C16 0.0112(15) 0.0186(15) 0.0234(16) 0.0017(12) 0.0016(12) -0.0011(12)
C17 0.0111(15) 0.0219(16) 0.0277(17) 0.0026(13) 0.0019(13) -0.0016(12)
C18 0.0200(17) 0.0287(18) 0.0249(17) -0.0027(14) -0.0026(14) -0.0052(14)
C19 0.0190(18) 0.044(2) 0.0314(19) 0.0037(16) -0.0040(15) -0.0008(15)
C20 0.0261(19) 0.049(2) 0.0233(18) -0.0040(16) 0.0009(15) -0.0025(17)
C21 0.045(2) 0.037(2) 0.035(2) -0.0008(17) -0.0121(18) -0.0158(18)
C22 0.033(2) 0.031(2) 0.035(2) -0.0051(16) 0.0048(17) 0.0058(16)
C23 0.0237(19) 0.042(2) 0.0242(18) 0.0029(16) -0.0024(15) -0.0033(16)
C24 0.0206(18) 0.0336(19) 0.0314(19) 0.0000(15) 0.0046(15) -0.0058(14)
C25 0.0188(16) 0.0255(17) 0.0237(17) 0.0005(13) 0.0026(13) -0.0031(13)
C26 0.0125(15) 0.0193(15) 0.0257(17) 0.0022(13) -0.0014(13) 0.0019(12)
C27 0.0109(15) 0.0181(15) 0.0263(17) 0.0025(12) -0.0013(12) 0.0017(11)
C28 0.0150(16) 0.0226(16) 0.0274(17) 0.0006(13) -0.0031(13) -0.0002(12)
C29 0.0217(18) 0.0233(17) 0.0211(16) 0.0001(13) -0.0022(13) 0.0002(13)
C30 0.0155(16) 0.0137(14) 0.0248(16) 0.0015(12) -0.0009(12) 0.0004(11)
C31 0.0171(16) 0.0206(16) 0.0235(16) 0.0002(13) -0.0005(13) -0.0022(12)
C32 0.0152(16) 0.0322(18) 0.0313(19) -0.0080(15) -0.0004(14) -0.0051(14)
C33 0.0273(19) 0.0217(17) 0.044(2) 0.0040(15) 0.0057(16) -0.0029(14)
C34 0.0116(15) 0.0209(16) 0.0221(16) 0.0028(12) -0.0031(12) -0.0005(12)
C35 0.0166(16) 0.0279(18) 0.0278(17) 0.0058(14) 0.0033(14) -0.0021(13)
C36 0.0134(16) 0.0319(18) 0.0232(16) 0.0027(14) 0.0035(13) 0.0015(13)
C37 0.0123(15) 0.0248(16) 0.0209(16) -0.0017(13) 0.0003(12) 0.0008(12)
C38 0.0145(16) 0.0267(17) 0.0229(16) -0.0028(13) 0.0035(13) 0.0008(13)
C39 0.0215(17) 0.0185(16) 0.0370(19) -0.0019(14) 0.0051(15) -0.0035(13)
C40 0.033(2) 0.026(2) 0.098(4) 0.012(2) 0.002(2) 0.0036(17)
C41 0.038(2) 0.0260(19) 0.052(2) 0.0030(17) 0.0141(19) -0.0026(16)
C42 0.073(3) 0.035(2) 0.046(3) -0.009(2) 0.006(2) -0.014(2)

loop_
_geom_bond_atom_site_label_1
_geom_bond_atom_site_label_2
_geom_bond_distance
_geom_bond_site_symmetry_2
_geom_bond_publ_flag
Co1 N1 2.047(3) . ?
Co1 N2 1.989(3) . ?
Co1 N5 2.055(3) . ?
Co1 N6 1.980(3) . ?
Co2 N3 1.992(3) . ?
Co2 N4 2.058(3) . ?
Co2 N7 2.001(3) . ?
Co2 N8 2.066(3) . ?
N1 C5 1.298(4) . ?
N1 C4 1.486(4) . ?
N2 C9 1.359(4) . ?
N2 C6 1.383(4) . ?
N3 C13 1.361(4) . ?
N3 C16 1.387(4) . ?
N4 C17 1.295(4) . ?
N4 C18 1.491(4) . ?
N5 C26 1.289(4) . ?
N5 C25 1.488(4) . ?
N6 C30 1.356(4) . ?
N6 C27 1.387(4) . ?
N7 C34 1.350(4) . ?
N7 C37 1.388(4) . ?
N8 C38 1.296(4) . ?
N8 C39 1.493(4) . ?
C1 C4 1.528(5) . ?
C2 C4 1.535(5) . ?
C3 C4 1.519(5) . ?
C5 C6 1.424(4) . ?
C6 C7 1.390(4) . ?
C7 C8 1.397(4) . ?
C8 C9 1.398(4) . ?
C9 C10 1.517(4) . ?
C10 C13 1.515(4) . ?
C10 C12 1.536(4) . ?
C10 C11 1.545(4) . ?
C13 C14 1.404(4) . ?
C14 C15 1.406(4) . ?
C15 C16 1.383(4) . ?
C16 C17 1.419(4) . ?
C18 C20 1.522(5) . ?
C18 C21 1.522(5) . ?
C18 C19 1.533(5) . ?
C22 C25 1.531(5) . ?
C23 C25 1.529(5) . ?
C24 C25 1.530(4) . ?
C26 C27 1.428(4) . ?
C27 C28 1.390(4) . ?
C28 C29 1.403(5) . ?
C29 C30 1.395(4) . ?
C30 C31 1.529(4) . ?
C31 C34 1.518(4) . ?
C31 C32 1.536(4) . ?
C31 C33 1.542(4) . ?
C34 C35 1.404(4) . ?
C35 C36 1.394(5) . ?
C36 C37 1.395(4) . ?
C37 C38 1.418(4) . ?
C39 C41 1.514(5) . ?
C39 C40 1.521(5) . ?
C39 C42 1.533(5) . ?
